data_7030376
loop_
_publ_author_name
'Cooper, Oliver J.'
'Mills, David P.'
'Lewis, William'
'Blake, Alexander J.'
'Liddle, Stephen T.'

_publ_section_title
;
 Reactivity of the uranium(iv) carbene complex
 [U(BIPM(TMS))(Cl)(\m-Cl)2Li(THF)2] (BIPM(TMS) = {C(PPh2NSiMe3)2}) towards
 carbonyl and heteroallene substrates: metallo-Wittig, adduct formation,
 C-F bond activation, and [2 + 2]-cycloaddition reactions.
;
_journal_issue 38
_journal_name_full 'Dalton transactions (Cambridge, England : 2003)'
_journal_page_first 14275
_journal_page_last 14283
_journal_paper_doi 10.1039/c4dt00909f
_journal_volume 43
_journal_year 2014
_chemical_formula_moiety 'C44 H51 Cl2 N2 O3 P2 Si2 U, C9 H7 O2, C4 H8 O'
_chemical_formula_sum 'C57 H66 Cl2 N2 O6 P2 Si2 U'
_chemical_formula_weight 1302.17
_chemical_name_systematic
; 
 ? 
;
_space_group_IT_number 2
_symmetry_cell_setting triclinic
_symmetry_space_group_name_Hall '-P 1'
_symmetry_space_group_name_H-M 'P -1'
_atom_sites_solution_hydrogens 'geom, Me from difmap'
_atom_sites_solution_primary direct
_atom_sites_solution_secondary difmap
_audit_creation_method 'enCIFer editing of SHELXL97 CIF output'
_cell_angle_alpha 68.404(2)
_cell_angle_beta 76.718(2)
_cell_angle_gamma 79.423(2)
_cell_formula_units_Z 2
_cell_length_a 11.4333(7)
_cell_length_b 15.4909(10)
_cell_length_c 17.4776(11)
_cell_measurement_reflns_used 13674
_cell_measurement_temperature 90(2)
_cell_measurement_theta_max 27.52
_cell_measurement_theta_min 2.21
_cell_volume 2784.4(3)
_computing_cell_refinement 'Bruker SAINT version 6.36A (Bruker, 2000)'
_computing_data_collection 'Bruker SMART version 5.625 (Bruker, 2001)'
_computing_data_reduction 'Bruker SAINT; SHELXTL (Sheldrick, 2008)'
_computing_molecular_graphics 'SHELXTL (Sheldrick, 2008)'
_computing_publication_material 'enCIFer(Allen et al., 2004); PLATON (Spek, 2009)'
_computing_structure_refinement 'SHELXL97 (Sheldrick, 2008)'
_computing_structure_solution 'SHELXTL (Sheldrick, 2008)'
_diffrn_ambient_temperature 90(2)
_diffrn_measured_fraction_theta_full 0.991
_diffrn_measured_fraction_theta_max 0.991
_diffrn_measurement_device_type 'Bruker SMART APEX CCD diffractometer'
_diffrn_measurement_method '\w rotation with narrow frames'
_diffrn_radiation_monochromator graphite
_diffrn_radiation_source 'normal-focus sealed tube'
_diffrn_radiation_type MoK\a
_diffrn_radiation_wavelength 0.71073
_diffrn_reflns_av_R_equivalents 0.0185
_diffrn_reflns_av_sigmaI/netI 0.0283
_diffrn_reflns_limit_h_max 13
_diffrn_reflns_limit_h_min -13
_diffrn_reflns_limit_k_max 18
_diffrn_reflns_limit_k_min -18
_diffrn_reflns_limit_l_max 20
_diffrn_reflns_limit_l_min -20
_diffrn_reflns_number 20423
_diffrn_reflns_theta_full 25.00
_diffrn_reflns_theta_max 25.00
_diffrn_reflns_theta_min 2.04
_diffrn_standards_decay_% 0
_diffrn_standards_number 0
_exptl_absorpt_coefficient_mu 3.162
_exptl_absorpt_correction_T_max 0.75
_exptl_absorpt_correction_T_min 0.60
_exptl_absorpt_correction_type multi-scan
_exptl_absorpt_process_details '(SADABS; Bruker, 2001)'
_exptl_crystal_colour 'Pale yellow'
_exptl_crystal_density_diffrn 1.553
_exptl_crystal_density_method 'not measured'
_exptl_crystal_description Column
_exptl_crystal_F_000 1308
_exptl_crystal_size_max 0.16
_exptl_crystal_size_mid 0.11
_exptl_crystal_size_min 0.05
_refine_diff_density_max 2.232
_refine_diff_density_min -1.101
_refine_diff_density_rms 0.131
_refine_ls_extinction_method none
_refine_ls_goodness_of_fit_ref 1.073
_refine_ls_hydrogen_treatment constr
_refine_ls_matrix_type full
_refine_ls_number_parameters 690
_refine_ls_number_reflns 9734
_refine_ls_number_restraints 840
_refine_ls_restrained_S_all 1.063
_refine_ls_R_factor_all 0.0410
_refine_ls_R_factor_gt 0.0364
_refine_ls_shift/su_max 0.005
_refine_ls_shift/su_mean 0.000
_refine_ls_structure_factor_coef Fsqd
_refine_ls_weighting_details 'calc w=1/[\s^2^(Fo^2^)+(0.0627P)^2^+6.1682P] where P=(Fo^2^+2Fc^2^)/3'
_refine_ls_weighting_scheme calc
_refine_ls_wR_factor_gt 0.0986
_refine_ls_wR_factor_ref 0.1014
_reflns_number_gt 8844
_reflns_number_total 9734
_reflns_threshold_expression I>2\s(I)
_cod_data_source_file c4dt00909f1.cif
_cod_data_source_block 4
_cod_depositor_comments
;
The following automatic conversions were performed:

'_symmetry_cell_setting' value 'Triclinic' changed to 'triclinic'
according to
/usr/data/users/saulius/crontab/automatic-downloads/rss-feeds/RSC/lib/dictionaries/cif_core.dic
dictionary named 'cif_core.dic' version 2.4.2 from 2011-04-26.

Automatic conversion script
Id: cif_fix_values 2281 2013-09-26 08:29:07Z andrius 

 Adding full bibliography for 7030374--7030380.cif.
;
_cod_original_sg_symbol_H-M P-1
_cod_database_code 7030376

loop_
_symmetry_equiv_pos_as_xyz
'x, y, z'
'-x, -y, -z'

loop_
_atom_site_label
_atom_site_type_symbol
_atom_site_fract_x
_atom_site_fract_y
_atom_site_fract_z
_atom_site_U_iso_or_equiv
_atom_site_adp_type
_atom_site_occupancy
_atom_site_symmetry_multiplicity
_atom_site_calc_flag
_atom_site_refinement_flags
_atom_site_disorder_assembly
_atom_site_disorder_group
U1 U 0.572970(15) 0.756198(12) 0.516823(10) 0.02306(7) Uani 1 1 d U . .
Cl1 Cl 0.59946(12) 0.68688(9) 0.39462(8) 0.0367(3) Uani 1 1 d U A .
Cl2 Cl 0.34217(12) 0.81930(11) 0.53525(10) 0.0422(3) Uani 1 1 d U A .
N1 N 0.7706(4) 0.6688(3) 0.8537(3) 0.0279(9) Uani 1 1 d U . .
N2 N 0.5760(4) 0.6293(3) 0.6465(3) 0.0278(8) Uani 1 1 d U A .
P1 P 0.83535(11) 0.69776(9) 0.76176(7) 0.0231(3) Uani 1 1 d U . .
P2 P 0.60809(11) 0.64595(9) 0.72506(8) 0.0246(3) Uani 1 1 d U . .
Si1 Si 0.78985(13) 0.65536(11) 0.95088(9) 0.0314(3) Uani 1 1 d U . .
Si2 Si 0.51971(14) 0.52839(10) 0.65021(9) 0.0340(3) Uani 1 1 d U . .
O1 O 0.7606(3) 0.7572(3) 0.4896(2) 0.0325(8) Uani 1 1 d U A .
O2 O 0.5972(3) 0.8230(2) 0.6035(2) 0.0245(7) Uani 1 1 d U A .
C1 C 0.7231(4) 0.7241(3) 0.6949(3) 0.0226(9) Uani 1 1 d U A .
C2 C 0.4748(4) 0.6937(3) 0.7814(3) 0.0285(10) Uani 1 1 d U A .
C3 C 0.4848(5) 0.7370(4) 0.8367(3) 0.0304(10) Uani 1 1 d U . .
H3A H 0.5624 0.7435 0.8435 0.036 Uiso 1 1 calc R A .
C4 C 0.3825(5) 0.7704(4) 0.8816(3) 0.0371(12) Uani 1 1 d U A .
H4A H 0.3897 0.8005 0.9185 0.044 Uiso 1 1 calc R . .
C5 C 0.2685(5) 0.7595(5) 0.8724(4) 0.0459(14) Uani 1 1 d U . .
H5A H 0.1978 0.7815 0.9038 0.055 Uiso 1 1 calc R A .
C6 C 0.2586(5) 0.7165(5) 0.8172(3) 0.0453(14) Uani 1 1 d U A .
H6A H 0.1810 0.7088 0.8113 0.054 Uiso 1 1 calc R . .
C7 C 0.3605(5) 0.6852(4) 0.7714(3) 0.0353(11) Uani 1 1 d U . .
H7A H 0.3530 0.6576 0.7326 0.042 Uiso 1 1 calc R A .
C8 C 0.6603(4) 0.5352(3) 0.7961(3) 0.0278(10) Uani 1 1 d U A .
C9 C 0.7519(5) 0.4789(4) 0.7641(3) 0.0318(11) Uani 1 1 d U . .
H9A H 0.7895 0.5013 0.7070 0.038 Uiso 1 1 calc R A .
C10 C 0.7891(5) 0.3895(4) 0.8155(4) 0.0380(12) Uani 1 1 d U A .
H10A H 0.8520 0.3510 0.7937 0.046 Uiso 1 1 calc R . .
C11 C 0.7337(6) 0.3573(4) 0.8983(4) 0.0436(13) Uani 1 1 d U . .
H11A H 0.7590 0.2966 0.9334 0.052 Uiso 1 1 calc R A .
C12 C 0.6422(6) 0.4125(4) 0.9303(4) 0.0439(13) Uani 1 1 d U A .
H12A H 0.6042 0.3892 0.9871 0.053 Uiso 1 1 calc R . .
C13 C 0.6050(5) 0.5019(4) 0.8804(3) 0.0341(11) Uani 1 1 d U . .
H13A H 0.5428 0.5401 0.9030 0.041 Uiso 1 1 calc R A .
C14 C 0.9106(4) 0.8021(3) 0.7306(3) 0.0254(9) Uani 1 1 d U . .
C15 C 0.8465(5) 0.8749(4) 0.7567(3) 0.0325(11) Uani 1 1 d U . .
H15A H 0.7670 0.8688 0.7884 0.039 Uiso 1 1 calc R . .
C16 C 0.8986(5) 0.9560(4) 0.7363(4) 0.0395(12) Uani 1 1 d U . .
H16A H 0.8543 1.0061 0.7533 0.047 Uiso 1 1 calc R . .
C17 C 1.0155(5) 0.9647(4) 0.6913(4) 0.0378(12) Uani 1 1 d U . .
H17A H 1.0510 1.0205 0.6776 0.045 Uiso 1 1 calc R . .
C18 C 1.0797(5) 0.8922(4) 0.6667(3) 0.0331(11) Uani 1 1 d U . .
H18A H 1.1602 0.8977 0.6367 0.040 Uiso 1 1 calc R . .
C19 C 1.0277(4) 0.8111(4) 0.6854(3) 0.0261(10) Uani 1 1 d U . .
H19A H 1.0720 0.7617 0.6675 0.031 Uiso 1 1 calc R . .
C20 C 0.9502(4) 0.6093(3) 0.7363(3) 0.0266(10) Uani 1 1 d U . .
C21 C 0.9866(5) 0.6072(4) 0.6555(3) 0.0312(10) Uani 1 1 d U . .
H21A H 0.9532 0.6544 0.6110 0.037 Uiso 1 1 calc R . .
C22 C 1.0709(5) 0.5370(4) 0.6395(4) 0.0362(11) Uani 1 1 d U . .
H22A H 1.0949 0.5363 0.5839 0.043 Uiso 1 1 calc R . .
C23 C 1.1211(5) 0.4675(4) 0.7037(4) 0.0393(12) Uani 1 1 d U . .
H23A H 1.1788 0.4191 0.6925 0.047 Uiso 1 1 calc R . .
C24 C 1.0857(5) 0.4697(4) 0.7839(4) 0.0420(13) Uani 1 1 d U . .
H24A H 1.1195 0.4224 0.8283 0.050 Uiso 1 1 calc R . .
C25 C 1.0013(5) 0.5403(4) 0.8006(3) 0.0345(11) Uani 1 1 d U . .
H25A H 0.9783 0.5414 0.8560 0.041 Uiso 1 1 calc R . .
C26 C 0.6683(6) 0.7293(5) 0.9961(4) 0.0482(15) Uani 1 1 d U . .
H26A H 0.5893 0.7123 0.9971 0.072 Uiso 1 1 calc R . .
H26B H 0.6739 0.7952 0.9618 0.072 Uiso 1 1 calc R . .
H26C H 0.6774 0.7195 1.0532 0.072 Uiso 1 1 calc R . .
C27 C 0.7774(6) 0.5316(4) 1.0227(3) 0.0458(14) Uani 1 1 d U . .
H27A H 0.6951 0.5164 1.0304 0.069 Uiso 1 1 calc R . .
H27B H 0.7958 0.5244 1.0770 0.069 Uiso 1 1 calc R . .
H27C H 0.8350 0.4894 0.9983 0.069 Uiso 1 1 calc R . .
C28 C 0.9402(5) 0.6873(5) 0.9522(4) 0.0456(15) Uani 1 1 d U . .
H28A H 0.9476 0.7527 0.9170 0.068 Uiso 1 1 calc R . .
H28B H 1.0053 0.6470 0.9306 0.068 Uiso 1 1 calc R . .
H28C H 0.9459 0.6789 1.0096 0.068 Uiso 1 1 calc R . .
C29 C 0.6421(6) 0.4574(4) 0.6041(4) 0.0502(15) Uani 1 1 d U A .
H29A H 0.7005 0.4284 0.6420 0.075 Uiso 1 1 calc R . .
H29B H 0.6828 0.4974 0.5503 0.075 Uiso 1 1 calc R . .
H29C H 0.6082 0.4087 0.5955 0.075 Uiso 1 1 calc R . .
C30 C 0.4486(6) 0.4517(4) 0.7558(4) 0.0467(15) Uani 1 1 d U A .
H30A H 0.5119 0.4165 0.7883 0.070 Uiso 1 1 calc R . .
H30B H 0.4030 0.4081 0.7489 0.070 Uiso 1 1 calc R . .
H30C H 0.3937 0.4905 0.7852 0.070 Uiso 1 1 calc R . .
C31 C 0.3970(5) 0.5722(4) 0.5864(4) 0.0399(13) Uani 1 1 d U A .
H31A H 0.4282 0.6150 0.5310 0.060 Uiso 1 1 calc R . .
H31B H 0.3296 0.6053 0.6143 0.060 Uiso 1 1 calc R . .
H31C H 0.3688 0.5193 0.5805 0.060 Uiso 1 1 calc R . .
C32 C 0.7010(4) 0.8055(3) 0.6320(3) 0.0237(9) Uani 1 1 d U . .
C33 C 0.7766(5) 0.8837(4) 0.5881(3) 0.0300(10) Uani 1 1 d U A .
H33A H 0.7534 0.9369 0.6051 0.036 Uiso 1 1 calc R . .
C34 C 0.8729(5) 0.8884(4) 0.5278(3) 0.0368(11) Uani 1 1 d U . .
H34A H 0.9055 0.9466 0.5058 0.044 Uiso 1 1 calc R A .
C35 C 0.9374(5) 0.8195(4) 0.4893(3) 0.0393(12) Uani 1 1 d U A .
C36 C 1.0640(5) 0.8161(5) 0.4666(4) 0.0527(15) Uani 1 1 d U . .
H36A H 1.1043 0.8588 0.4759 0.063 Uiso 1 1 calc R A .
C37 C 1.1307(6) 0.7527(7) 0.4314(4) 0.0672(18) Uani 1 1 d U A .
H37A H 1.2164 0.7502 0.4186 0.081 Uiso 1 1 calc R . .
C38 C 1.0732(6) 0.6924(7) 0.4144(5) 0.0678(18) Uani 1 1 d U . .
H38A H 1.1194 0.6492 0.3892 0.081 Uiso 1 1 calc R A .
C39 C 0.9492(5) 0.6946(5) 0.4340(4) 0.0512(14) Uani 1 1 d U A .
H39A H 0.9099 0.6533 0.4219 0.061 Uiso 1 1 calc R . .
C40 C 0.8813(5) 0.7577(4) 0.4717(3) 0.0364(11) Uani 1 1 d U . .
O3 O 0.5789(4) 0.9042(3) 0.4035(2) 0.0463(9) Uani 0.804(13) 1 d PDU A 1
C41 C 0.5069(7) 0.9294(5) 0.3363(4) 0.0655(15) Uani 0.804(13) 1 d PDU A 1
H41A H 0.4197 0.9281 0.3603 0.079 Uiso 0.804(13) 1 calc PR A 1
H41B H 0.5308 0.8847 0.3055 0.079 Uiso 0.804(13) 1 calc PR A 1
C42 C 0.5322(7) 1.0274(4) 0.2778(4) 0.0580(14) Uani 0.804(13) 1 d PDU A 1
H42A H 0.5542 1.0298 0.2190 0.070 Uiso 0.804(13) 1 calc PR A 1
H42B H 0.4607 1.0731 0.2832 0.070 Uiso 0.804(13) 1 calc PR A 1
C43 C 0.6361(8) 1.0470(5) 0.3057(4) 0.0432(17) Uani 0.804(13) 1 d PDU A 1
H43A H 0.6306 1.1139 0.2988 0.052 Uiso 0.804(13) 1 calc PR A 1
H43B H 0.7144 1.0290 0.2740 0.052 Uiso 0.804(13) 1 calc PR A 1
C44 C 0.6221(10) 0.9869(5) 0.3968(5) 0.0485(18) Uani 0.804(13) 1 d PDU A 1
H44A H 0.7008 0.9724 0.4160 0.058 Uiso 0.804(13) 1 calc PR A 1
H44B H 0.5639 1.0196 0.4314 0.058 Uiso 0.804(13) 1 calc PR A 1
O3A O 0.5789(4) 0.9042(3) 0.4035(2) 0.0463(9) Uani 0.196(13) 1 d PDU A 2
C41A C 0.5069(7) 0.9294(5) 0.3363(4) 0.0655(15) Uani 0.196(13) 1 d PDU A 2
H41C H 0.4197 0.9281 0.3603 0.079 Uiso 0.196(13) 1 calc PR A 2
H41D H 0.5308 0.8847 0.3055 0.079 Uiso 0.196(13) 1 calc PR A 2
C42A C 0.5322(7) 1.0274(4) 0.2778(4) 0.0580(14) Uani 0.196(13) 1 d PDU A 2
H42C H 0.4909 1.0763 0.3017 0.070 Uiso 0.196(13) 1 calc PR A 2
H42D H 0.5129 1.0418 0.2217 0.070 Uiso 0.196(13) 1 calc PR A 2
C43A C 0.6706(12) 1.010(2) 0.2781(13) 0.050(3) Uani 0.196(13) 1 d PDU A 2
H43C H 0.7117 0.9666 0.2480 0.060 Uiso 0.196(13) 1 calc PR A 2
H43D H 0.7084 1.0690 0.2531 0.060 Uiso 0.196(13) 1 calc PR A 2
C44A C 0.673(3) 0.965(2) 0.3732(14) 0.045(3) Uani 0.196(13) 1 d PDU A 2
H44C H 0.7528 0.9298 0.3834 0.054 Uiso 0.196(13) 1 calc PR A 2
H44D H 0.6558 1.0136 0.4001 0.054 Uiso 0.196(13) 1 calc PR A 2
O4 O 0.7226(13) 0.0701(11) 1.0272(10) 0.220(5) Uani 1 1 d U . .
O5 O 0.8664(11) 0.1199(9) 0.9211(9) 0.184(3) Uani 1 1 d U . .
C45 C 0.830(2) 0.0870(16) 1.0047(17) 0.188(4) Uani 1 1 d U . .
C46 C 0.910(2) 0.0749(15) 1.0590(14) 0.186(4) Uani 1 1 d U . .
H46A H 0.8843 0.0501 1.1178 0.223 Uiso 1 1 calc R . .
C47 C 1.0262(18) 0.0991(12) 1.0266(11) 0.163(4) Uani 1 1 d U . .
H47A H 1.0815 0.0931 1.0618 0.195 Uiso 1 1 calc R . .
C48 C 1.0601(10) 0.1343(7) 0.9352(5) 0.145(3) Uani 1 1 d GU . .
C49 C 1.1774(9) 0.1571(7) 0.9010(6) 0.147(3) Uani 1 1 d GU . .
H49A H 1.2315 0.1529 0.9364 0.177 Uiso 1 1 calc R . .
C50 C 1.2157(8) 0.1860(7) 0.8148(6) 0.142(3) Uani 1 1 d GU . .
H50A H 1.2959 0.2016 0.7914 0.171 Uiso 1 1 calc R . .
C51 C 1.1366(10) 0.1922(7) 0.7629(5) 0.145(4) Uani 1 1 d GU . .
H51A H 1.1627 0.2119 0.7040 0.174 Uiso 1 1 calc R . .
C52 C 1.0192(9) 0.1694(7) 0.7971(6) 0.140(3) Uani 1 1 d GU . .
H52A H 0.9651 0.1736 0.7617 0.168 Uiso 1 1 calc R . .
C53 C 0.9810(8) 0.1405(7) 0.8833(7) 0.147(3) Uani 1 1 d GU . .
O6 O 0.3646(8) 0.8198(5) 0.2286(5) 0.124(2) Uani 0.549(13) 1 d PDU B 1
C54 C 0.469(2) 0.8085(14) 0.1667(12) 0.124(4) Uani 0.549(13) 1 d PDU B 1
H54A H 0.4584 0.7603 0.1448 0.149 Uiso 0.549(13) 1 calc PR B 1
H54B H 0.5425 0.7881 0.1922 0.149 Uiso 0.549(13) 1 calc PR B 1
C55 C 0.482(2) 0.9024(11) 0.0954(13) 0.111(4) Uani 0.549(13) 1 d PDU B 1
H55A H 0.4682 0.8977 0.0431 0.133 Uiso 0.549(13) 1 calc PR B 1
H55B H 0.5636 0.9208 0.0856 0.133 Uiso 0.549(13) 1 calc PR B 1
C56 C 0.386(3) 0.9758(12) 0.1214(8) 0.101(3) Uani 0.549(13) 1 d PDU B 1
H56A H 0.4198 1.0338 0.1122 0.121 Uiso 0.549(13) 1 calc PR B 1
H56B H 0.3150 0.9909 0.0930 0.121 Uiso 0.549(13) 1 calc PR B 1
C57 C 0.3556(10) 0.9186(5) 0.2131(6) 0.098(2) Uani 0.549(13) 1 d PDU B 1
H57A H 0.4114 0.9299 0.2434 0.118 Uiso 0.549(13) 1 calc PR B 1
H57B H 0.2724 0.9399 0.2358 0.118 Uiso 0.549(13) 1 calc PR B 1
O6A O 0.3646(8) 0.8198(5) 0.2286(5) 0.124(2) Uani 0.451(13) 1 d PDU B 2
C54A C 0.420(3) 0.8082(18) 0.1484(9) 0.116(3) Uani 0.451(13) 1 d PDU B 2
H54C H 0.4011 0.7487 0.1476 0.139 Uiso 0.451(13) 1 calc PR B 2
H54D H 0.5090 0.8062 0.1401 0.139 Uiso 0.451(13) 1 calc PR B 2
C55A C 0.370(3) 0.8908(16) 0.0778(15) 0.113(4) Uani 0.451(13) 1 d PDU B 2
H55C H 0.2840 0.8906 0.0772 0.136 Uiso 0.451(13) 1 calc PR B 2
H55D H 0.4200 0.8988 0.0217 0.136 Uiso 0.451(13) 1 calc PR B 2
C56A C 0.392(4) 0.9591(17) 0.1183(8) 0.106(3) Uani 0.451(13) 1 d PDU B 2
H56C H 0.4790 0.9691 0.1037 0.128 Uiso 0.451(13) 1 calc PR B 2
H56D H 0.3446 1.0202 0.0966 0.128 Uiso 0.451(13) 1 calc PR B 2
C57A C 0.3556(10) 0.9186(5) 0.2131(6) 0.098(2) Uani 0.451(13) 1 d PDU B 2
H57C H 0.4113 0.9326 0.2418 0.118 Uiso 0.451(13) 1 calc PR B 2
H57D H 0.2720 0.9432 0.2318 0.118 Uiso 0.451(13) 1 calc PR B 2

loop_
_atom_site_aniso_label
_atom_site_aniso_U_11
_atom_site_aniso_U_22
_atom_site_aniso_U_33
_atom_site_aniso_U_23
_atom_site_aniso_U_13
_atom_site_aniso_U_12
U1 0.01820(10) 0.02665(11) 0.02266(11) -0.00304(7) -0.00790(7) -0.00432(7)
Cl1 0.0393(7) 0.0406(7) 0.0346(7) -0.0143(6) -0.0055(5) -0.0134(6)
Cl2 0.0228(6) 0.0556(8) 0.0556(9) -0.0262(7) -0.0171(6) 0.0057(6)
N1 0.022(2) 0.036(2) 0.0240(19) -0.0048(17) -0.0075(15) -0.0073(17)
N2 0.024(2) 0.029(2) 0.028(2) 0.0001(16) -0.0105(16) -0.0116(16)
P1 0.0181(6) 0.0287(6) 0.0210(6) -0.0031(5) -0.0067(5) -0.0061(5)
P2 0.0199(6) 0.0267(6) 0.0236(6) 0.0003(5) -0.0073(5) -0.0083(5)
Si1 0.0262(7) 0.0456(8) 0.0221(7) -0.0065(6) -0.0056(5) -0.0122(6)
Si2 0.0370(8) 0.0309(7) 0.0345(8) 0.0004(6) -0.0173(6) -0.0150(6)
O1 0.0212(16) 0.050(2) 0.0274(18) -0.0120(16) -0.0051(14) -0.0087(15)
O2 0.0217(16) 0.0243(16) 0.0249(16) -0.0042(13) -0.0065(13) -0.0021(13)
C1 0.017(2) 0.029(2) 0.022(2) -0.0056(18) -0.0054(17) -0.0068(17)
C2 0.021(2) 0.031(2) 0.022(2) 0.0064(18) -0.0057(18) -0.0076(18)
C3 0.025(2) 0.032(2) 0.024(2) 0.0036(19) -0.0072(18) -0.0033(19)
C4 0.034(3) 0.041(3) 0.023(2) 0.003(2) -0.007(2) 0.003(2)
C5 0.027(2) 0.060(3) 0.027(3) 0.007(2) -0.001(2) 0.002(2)
C6 0.024(2) 0.065(4) 0.028(3) 0.010(2) -0.008(2) -0.010(2)
C7 0.025(2) 0.044(3) 0.025(2) 0.008(2) -0.0092(19) -0.010(2)
C8 0.026(2) 0.030(2) 0.027(2) -0.0011(19) -0.0136(19) -0.0107(18)
C9 0.032(3) 0.031(2) 0.032(3) -0.003(2) -0.012(2) -0.009(2)
C10 0.041(3) 0.030(2) 0.044(3) -0.008(2) -0.018(2) -0.002(2)
C11 0.058(3) 0.030(3) 0.038(3) 0.002(2) -0.022(3) -0.004(2)
C12 0.059(3) 0.037(3) 0.029(3) 0.002(2) -0.013(2) -0.011(2)
C13 0.039(3) 0.031(2) 0.028(2) 0.000(2) -0.010(2) -0.011(2)
C14 0.022(2) 0.031(2) 0.022(2) -0.0032(18) -0.0086(18) -0.0081(18)
C15 0.029(2) 0.038(3) 0.031(3) -0.012(2) -0.002(2) -0.009(2)
C16 0.041(3) 0.036(3) 0.041(3) -0.016(2) 0.002(2) -0.010(2)
C17 0.038(3) 0.036(3) 0.040(3) -0.008(2) -0.006(2) -0.015(2)
C18 0.028(2) 0.041(3) 0.030(3) -0.006(2) -0.007(2) -0.014(2)
C19 0.021(2) 0.034(2) 0.024(2) -0.0057(19) -0.0084(18) -0.0061(18)
C20 0.021(2) 0.028(2) 0.031(2) -0.0073(19) -0.0095(18) -0.0038(18)
C21 0.026(2) 0.036(3) 0.031(2) -0.007(2) -0.008(2) -0.0052(19)
C22 0.031(3) 0.044(3) 0.035(3) -0.015(2) -0.005(2) -0.005(2)
C23 0.028(3) 0.040(3) 0.051(3) -0.017(2) -0.010(2) 0.001(2)
C24 0.037(3) 0.043(3) 0.046(3) -0.011(2) -0.023(2) 0.007(2)
C25 0.034(3) 0.039(3) 0.031(2) -0.009(2) -0.015(2) 0.001(2)
C26 0.042(3) 0.070(4) 0.041(3) -0.027(3) -0.009(3) -0.005(3)
C27 0.057(4) 0.054(3) 0.023(3) 0.000(2) -0.010(3) -0.020(3)
C28 0.036(3) 0.070(4) 0.034(3) -0.013(3) -0.011(2) -0.020(3)
C29 0.058(4) 0.045(3) 0.061(4) -0.023(3) -0.029(3) -0.003(3)
C30 0.056(4) 0.039(3) 0.043(3) 0.008(3) -0.022(3) -0.028(3)
C31 0.042(3) 0.043(3) 0.035(3) 0.001(2) -0.017(2) -0.024(2)
C32 0.022(2) 0.030(2) 0.020(2) -0.0056(17) -0.0052(17) -0.0073(18)
C33 0.035(3) 0.033(2) 0.022(2) 0.0001(19) -0.0135(19) -0.014(2)
C34 0.033(3) 0.047(3) 0.026(2) 0.006(2) -0.014(2) -0.022(2)
C35 0.025(2) 0.062(3) 0.020(2) 0.004(2) -0.0074(19) -0.014(2)
C36 0.022(3) 0.092(4) 0.033(3) 0.000(3) -0.009(2) -0.018(3)
C37 0.023(3) 0.123(5) 0.043(3) -0.015(3) -0.003(2) -0.010(3)
C38 0.031(3) 0.119(5) 0.051(4) -0.037(3) -0.005(3) 0.011(3)
C39 0.028(3) 0.090(4) 0.040(3) -0.029(3) -0.011(2) 0.005(3)
C40 0.019(2) 0.063(3) 0.023(2) -0.007(2) -0.0064(18) -0.005(2)
O3 0.067(2) 0.0336(17) 0.0382(19) 0.0025(15) -0.0230(17) -0.0193(17)
C41 0.075(3) 0.055(3) 0.059(3) 0.010(2) -0.037(2) -0.021(2)
C42 0.072(3) 0.052(3) 0.047(3) 0.003(2) -0.028(2) -0.017(3)
C43 0.066(4) 0.029(3) 0.034(3) 0.005(3) -0.027(3) -0.015(3)
C44 0.080(4) 0.029(3) 0.038(3) 0.001(3) -0.025(3) -0.018(3)
O3A 0.067(2) 0.0336(17) 0.0382(19) 0.0025(15) -0.0230(17) -0.0193(17)
C41A 0.075(3) 0.055(3) 0.059(3) 0.010(2) -0.037(2) -0.021(2)
C42A 0.072(3) 0.052(3) 0.047(3) 0.003(2) -0.028(2) -0.017(3)
C43A 0.070(5) 0.041(5) 0.040(5) 0.006(5) -0.033(5) -0.026(5)
C44A 0.069(5) 0.033(5) 0.037(5) 0.001(4) -0.025(4) -0.021(4)
O4 0.158(8) 0.219(9) 0.245(10) -0.063(8) 0.016(7) -0.026(8)
O5 0.152(6) 0.189(7) 0.193(7) -0.054(7) -0.011(6) -0.021(6)
C45 0.153(7) 0.199(7) 0.198(8) -0.069(7) 0.008(6) -0.030(7)
C46 0.174(8) 0.194(8) 0.179(8) -0.072(8) 0.012(6) -0.033(8)
C47 0.181(8) 0.178(8) 0.144(6) -0.078(7) 0.004(6) -0.049(7)
C48 0.167(7) 0.164(7) 0.135(6) -0.076(6) -0.018(5) -0.048(6)
C49 0.170(7) 0.163(7) 0.130(6) -0.060(7) -0.018(6) -0.057(7)
C50 0.167(8) 0.155(7) 0.123(6) -0.049(7) -0.036(6) -0.044(7)
C51 0.147(8) 0.156(8) 0.137(7) -0.040(7) -0.042(6) -0.028(7)
C52 0.135(7) 0.158(7) 0.133(6) -0.059(7) -0.032(6) -0.002(7)
C53 0.143(6) 0.162(7) 0.148(6) -0.065(6) -0.024(5) -0.023(6)
O6 0.131(4) 0.099(3) 0.116(4) -0.027(3) -0.003(3) 0.006(3)
C54 0.129(6) 0.092(5) 0.116(6) -0.023(5) 0.005(5) 0.015(6)
C55 0.118(6) 0.082(5) 0.108(5) -0.029(5) 0.000(5) 0.013(5)
C56 0.113(6) 0.081(5) 0.099(5) -0.037(5) -0.008(5) 0.013(5)
C57 0.107(4) 0.086(4) 0.093(4) -0.037(3) -0.015(4) 0.020(4)
O6A 0.131(4) 0.099(3) 0.116(4) -0.027(3) -0.003(3) 0.006(3)
C54A 0.128(6) 0.087(5) 0.111(5) -0.031(5) -0.001(5) 0.009(5)
C55A 0.129(7) 0.094(6) 0.105(6) -0.037(5) -0.008(6) 0.009(6)
C56A 0.117(6) 0.083(5) 0.102(5) -0.031(5) -0.007(5) 0.013(5)
C57A 0.107(4) 0.086(4) 0.093(4) -0.037(3) -0.015(4) 0.020(4)

loop_
_atom_type_symbol
_atom_type_description
_atom_type_scat_dispersion_real
_atom_type_scat_dispersion_imag
_atom_type_scat_source
C C 0.0033 0.0016 'International Tables Vol C Tables 4.2.6.8 and 6.1.1.4'
H H 0.0000 0.0000 'International Tables Vol C Tables 4.2.6.8 and 6.1.1.4'
N N 0.0061 0.0033 'International Tables Vol C Tables 4.2.6.8 and 6.1.1.4'
O O 0.0106 0.0060 'International Tables Vol C Tables 4.2.6.8 and 6.1.1.4'
Si Si 0.0817 0.0704 'International Tables Vol C Tables 4.2.6.8 and 6.1.1.4'
P P 0.1023 0.0942 'International Tables Vol C Tables 4.2.6.8 and 6.1.1.4'
U U -9.6767 9.6646 'International Tables Vol C Tables 4.2.6.8 and 6.1.1.4'
Cl Cl 0.1484 0.1585 'International Tables Vol C Tables 4.2.6.8 and 6.1.1.4'

loop_
_geom_angle_atom_site_label_1
_geom_angle_atom_site_label_2
_geom_angle_atom_site_label_3
_geom_angle
O1 U1 O2 79.52(13)
O1 U1 N2 93.87(14)
O2 U1 N2 76.44(13)
O1 U1 O3 82.84(15)
O2 U1 O3 90.65(12)
N2 U1 O3 167.06(13)
O1 U1 Cl2 159.40(11)
O2 U1 Cl2 89.16(9)
N2 U1 Cl2 100.19(11)
O3 U1 Cl2 80.11(12)
O1 U1 Cl1 86.71(10)
O2 U1 Cl1 165.66(9)
N2 U1 Cl1 108.75(11)
O3 U1 Cl1 83.63(10)
Cl2 U1 Cl1 102.72(4)
P1 N1 Si1 142.0(3)
P2 N2 Si2 125.6(2)
P2 N2 U1 119.6(2)
Si2 N2 U1 114.10(19)
N1 P1 C14 112.5(2)
N1 P1 C20 114.7(2)
C14 P1 C20 106.0(2)
N1 P1 C1 108.7(2)
C14 P1 C1 107.1(2)
C20 P1 C1 107.5(2)
N2 P2 C8 108.8(2)
N2 P2 C1 113.1(2)
C8 P2 C1 108.6(2)
N2 P2 C2 110.6(2)
C8 P2 C2 107.5(2)
C1 P2 C2 108.0(2)
N1 Si1 C26 109.5(3)
N1 Si1 C27 111.1(2)
C26 Si1 C27 106.7(3)
N1 Si1 C28 113.0(2)
C26 Si1 C28 108.6(3)
C27 Si1 C28 107.7(3)
N2 Si2 C29 109.2(3)
N2 Si2 C31 105.7(2)
C29 Si2 C31 110.5(3)
N2 Si2 C30 116.7(2)
C29 Si2 C30 108.8(3)
C31 Si2 C30 105.8(3)
C40 O1 U1 179.7(4)
C32 O2 U1 120.5(3)
C32 C1 P2 113.6(3)
C32 C1 P1 127.0(4)
P2 C1 P1 118.3(3)
C7 C2 C3 119.3(5)
C7 C2 P2 119.8(4)
C3 C2 P2 120.8(4)
C4 C3 C2 120.4(5)
C3 C4 C5 119.7(6)
C6 C5 C4 119.9(5)
C7 C6 C5 120.2(5)
C6 C7 C2 120.4(6)
C9 C8 C13 119.7(5)
C9 C8 P2 118.1(4)
C13 C8 P2 122.0(4)
C8 C9 C10 120.2(5)
C11 C10 C9 119.6(5)
C12 C11 C10 120.5(5)
C11 C12 C13 120.7(5)
C12 C13 C8 119.3(5)
C15 C14 C19 119.6(5)
C15 C14 P1 116.6(4)
C19 C14 P1 123.8(4)
C16 C15 C14 119.9(5)
C15 C16 C17 120.3(5)
C18 C17 C16 119.8(5)
C17 C18 C19 120.4(5)
C18 C19 C14 120.0(5)
C21 C20 C25 118.9(5)
C21 C20 P1 122.5(4)
C25 C20 P1 118.6(4)
C22 C21 C20 120.5(5)
C21 C22 C23 120.7(5)
C24 C23 C22 119.0(5)
C23 C24 C25 120.7(5)
C24 C25 C20 120.2(5)
O2 C32 C1 119.3(4)
O2 C32 C33 111.5(4)
C1 C32 C33 129.2(4)
C34 C33 C32 127.9(5)
C33 C34 C35 131.2(5)
C40 C35 C36 117.2(6)
C40 C35 C34 124.3(5)
C36 C35 C34 118.4(6)
C37 C36 C35 121.8(7)
C36 C37 C38 119.9(6)
C39 C38 C37 120.4(7)
C38 C39 C40 119.7(7)
O1 C40 C39 117.5(5)
O1 C40 C35 121.5(5)
C39 C40 C35 121.0(5)
C44 O3 C41 106.9(5)
C44 O3 U1 129.4(3)
C41 O3 U1 122.1(3)
O3 C41 C42 107.0(4)
C43 C42 C41 104.3(5)
C42 C43 C44 103.3(6)
O3 C44 C43 106.5(5)
C45 O5 C53 123.8(18)
O4 C45 O5 114(3)
O4 C45 C46 125(3)
O5 C45 C46 121(2)
C47 C46 C45 120(2)
C46 C47 C48 116.8(18)
C49 C48 C53 120.0
C49 C48 C47 117.9(11)
C53 C48 C47 122.0(11)
C50 C49 C48 120.0
C49 C50 C51 120.0
C52 C51 C50 120.0
C51 C52 C53 120.0
O5 C53 C52 123.2(10)
O5 C53 C48 116.7(10)
C52 C53 C48 120.0
C57 O6 C54 101.1(11)
O6 C54 C55 108.5(13)
C54 C55 C56 107.5(14)
C57 C56 C55 97.1(12)
O6 C57 C56 113.2(11)
C54A C55A C56A 89.3(19)

loop_
_geom_bond_atom_site_label_1
_geom_bond_atom_site_label_2
_geom_bond_distance
U1 O1 2.089(3)
U1 O2 2.213(3)
U1 N2 2.394(4)
U1 O3 2.416(4)
U1 Cl2 2.6299(13)
U1 Cl1 2.6604(13)
N1 P1 1.541(4)
N1 Si1 1.695(4)
N2 P2 1.616(4)
N2 Si2 1.772(4)
P1 C14 1.816(5)
P1 C20 1.822(5)
P1 C1 1.823(5)
P2 C8 1.800(5)
P2 C1 1.808(5)
P2 C2 1.809(5)
Si1 C26 1.856(6)
Si1 C27 1.875(6)
Si1 C28 1.881(6)
Si2 C29 1.840(7)
Si2 C31 1.867(5)
Si2 C30 1.879(6)
O1 C40 1.344(6)
O2 C32 1.335(6)
C1 C32 1.361(7)
C2 C7 1.392(7)
C2 C3 1.399(8)
C3 C4 1.379(8)
C4 C5 1.396(8)
C5 C6 1.392(10)
C6 C7 1.373(8)
C8 C9 1.388(8)
C8 C13 1.402(7)
C9 C10 1.397(7)
C10 C11 1.380(9)
C11 C12 1.376(9)
C12 C13 1.387(8)
C14 C15 1.392(7)
C14 C19 1.392(7)
C15 C16 1.382(8)
C16 C17 1.388(8)
C17 C18 1.377(8)
C18 C19 1.385(7)
C20 C21 1.387(7)
C20 C25 1.391(7)
C21 C22 1.380(8)
C22 C23 1.388(8)
C23 C24 1.378(9)
C24 C25 1.390(8)
C32 C33 1.482(7)
C33 C34 1.330(8)
C34 C35 1.465(9)
C35 C40 1.399(8)
C35 C36 1.406(8)
C36 C37 1.371(11)
C37 C38 1.382(12)
C38 C39 1.377(9)
C39 C40 1.398(9)
O3 C44 1.413(6)
O3 C41 1.483(5)
C41 C42 1.521(6)
C42 C43 1.500(7)
C43 C44 1.507(7)
C43A C44A 1.552(10)
O4 C45 1.25(2)
O5 C45 1.35(2)
O5 C53 1.362(14)
C45 C46 1.41(3)
C46 C47 1.38(2)
C47 C48 1.467(18)
C48 C49 1.3900
C48 C53 1.3900
C49 C50 1.3900
C50 C51 1.3900
C51 C52 1.3900
C52 C53 1.3900
O6 C57 1.441(6)
O6 C54 1.446(9)
C54 C55 1.534(10)
C55 C56 1.548(10)
C56 C57 1.511(10)
C54A C55A 1.542(10)
C55A C56A 1.554(10)
